data_7021371
loop_
_publ_author_name
'Suttil, James A.'
'Shaw, Miranda F.'
'McGuinness, David S.'
'Gardiner, Michael G.'
'Evans, Stephen J.'

_publ_section_title
;
 Synthesis of Ti(iv) complexes of donor-functionalised phenoxy-imine
 tridentates and their evaluation in ethylene oligomerisation and
 polymerisation.
;
_journal_issue 25
_journal_name_full 'Dalton transactions (Cambridge, England : 2003)'
_journal_page_first 9129
_journal_page_last 9138
_journal_paper_doi 10.1039/c3dt32465f
_journal_volume 42
_journal_year 2013
_chemical_formula_moiety '(C29 H37 Cl4 N O2 Ti), 1.25(C7 H8), (C H2 Cl2)'
_chemical_formula_sum 'C38.75 H49 Cl6 N O2 Ti'
_chemical_formula_weight 821.39
_chemical_name_systematic
;
?
;
_space_group_IT_number 82
_symmetry_cell_setting tetragonal
_symmetry_Int_Tables_number 82
_symmetry_space_group_name_Hall 'I -4'
_symmetry_space_group_name_H-M 'I -4'
_atom_sites_solution_hydrogens geom
_atom_sites_solution_primary direct
_atom_sites_solution_secondary difmap
_audit_creation_method SHELXL-97
_cell_angle_alpha 90.00
_cell_angle_beta 90.00
_cell_angle_gamma 90.00
_cell_formula_units_Z 8
_cell_length_a 22.585(2)
_cell_length_b 22.585(2)
_cell_length_c 16.1750(18)
_cell_measurement_reflns_used 49830
_cell_measurement_temperature 100(2)
_cell_measurement_theta_max 28.78
_cell_measurement_theta_min 1.55
_cell_volume 8250.6(14)
_computing_cell_refinement XDS
_computing_data_collection BLU-ICE
_computing_data_reduction XDS
_computing_molecular_graphics
;
'X-SEED (Barbour, 2008) and ORTEPIII (Farrugia, 1998)'
;
_computing_publication_material 'WinGX (Farrugia, 1999)'
_computing_structure_refinement 'SHELXL-97 (Sheldrick, 1997)'
_computing_structure_solution 'SHELXS-97 (Sheldrick, 1990)'
_diffrn_ambient_temperature 100(2)
_diffrn_detector_area_resol_mean 'ADSC Q210'
_diffrn_measured_fraction_theta_full 0.991
_diffrn_measured_fraction_theta_max 0.991
_diffrn_measurement_device_type '3-BM1 Australian Synchrotron'
_diffrn_measurement_method Rotation
_diffrn_radiation_monochromator Si<111>
_diffrn_radiation_source 'synchrotron BM'
_diffrn_radiation_type Synchrotron
_diffrn_radiation_wavelength 0.71073
_diffrn_reflns_av_R_equivalents 0.0568
_diffrn_reflns_av_sigmaI/netI 0.0298
_diffrn_reflns_limit_h_max 30
_diffrn_reflns_limit_h_min -30
_diffrn_reflns_limit_k_max 29
_diffrn_reflns_limit_k_min -30
_diffrn_reflns_limit_l_max 21
_diffrn_reflns_limit_l_min -21
_diffrn_reflns_number 68917
_diffrn_reflns_theta_full 28.78
_diffrn_reflns_theta_max 28.78
_diffrn_reflns_theta_min 1.55
_exptl_absorpt_coefficient_mu 0.629
_exptl_absorpt_correction_type none
_exptl_crystal_colour colourless
_exptl_crystal_density_diffrn 1.323
_exptl_crystal_density_method 'not measured'
_exptl_crystal_description prism
_exptl_crystal_F_000 3428
_exptl_crystal_size_max 0.10
_exptl_crystal_size_mid 0.10
_exptl_crystal_size_min 0.10
_refine_diff_density_max 0.714
_refine_diff_density_min -0.782
_refine_diff_density_rms 0.068
_refine_ls_abs_structure_details 'Flack H D (1983), Acta Cryst. A39, 876-881'
_refine_ls_abs_structure_Flack 0.02(3)
_refine_ls_extinction_method none
_refine_ls_goodness_of_fit_ref 1.058
_refine_ls_hydrogen_treatment mixed
_refine_ls_matrix_type full
_refine_ls_number_parameters 458
_refine_ls_number_reflns 10587
_refine_ls_number_restraints 0
_refine_ls_restrained_S_all 1.058
_refine_ls_R_factor_all 0.0528
_refine_ls_R_factor_gt 0.0433
_refine_ls_shift/su_max 0.008
_refine_ls_shift/su_mean 0.002
_refine_ls_structure_factor_coef Fsqd
_refine_ls_weighting_details 'calc w=1/[\s^2^(Fo^2^)+(0.0598P)^2^+9.1523P] where P=(Fo^2^+2Fc^2^)/3'
_refine_ls_weighting_scheme calc
_refine_ls_wR_factor_gt 0.1064
_refine_ls_wR_factor_ref 0.1127
_reflns_number_gt 9354
_reflns_number_total 10587
_reflns_threshold_expression >2sigma(I)
_cod_data_source_file c3dt32465f.txt
_cod_data_source_block d:\as27jsp3
_cod_original_cell_volume 8250.7(14)
_cod_database_code 7021371

loop_
_symmetry_equiv_pos_as_xyz
'x, y, z'
'y, -x, -z'
'-x, -y, z'
'-y, x, -z'
'x+1/2, y+1/2, z+1/2'
'y+1/2, -x+1/2, -z+1/2'
'-x+1/2, -y+1/2, z+1/2'
'-y+1/2, x+1/2, -z+1/2'

loop_
_atom_site_label
_atom_site_type_symbol
_atom_site_fract_x
_atom_site_fract_y
_atom_site_fract_z
_atom_site_U_iso_or_equiv
_atom_site_adp_type
_atom_site_occupancy
_atom_site_symmetry_multiplicity
_atom_site_calc_flag
_atom_site_refinement_flags
_atom_site_disorder_assembly
_atom_site_disorder_group
Ti1 Ti 0.871063(19) 0.32293(2) 0.89396(3) 0.02383(9) Uani 1 1 d . . .
Cl1 Cl 0.78879(3) 0.29914(3) 0.96569(5) 0.03728(16) Uani 1 1 d . . .
Cl2 Cl 0.87381(3) 0.32159(3) 0.75372(4) 0.03306(14) Uani 1 1 d . . .
Cl3 Cl 0.89576(3) 0.22091(3) 0.88973(5) 0.03209(14) Uani 1 1 d . . .
Cl4 Cl 0.84061(3) 0.42061(3) 0.89068(5) 0.03212(14) Uani 1 1 d . . .
Cl5 Cl 0.62273(8) 0.75629(5) 0.80017(10) 0.0871(4) Uani 1 1 d . . .
Cl6 Cl 0.63373(6) 0.63000(5) 0.82998(8) 0.0678(3) Uani 1 1 d . . .
O1 O 0.93812(8) 0.33796(9) 0.94492(11) 0.0255(4) Uani 1 1 d . . .
O2 O 1.01214(9) 0.12130(9) 0.87113(15) 0.0355(5) Uani 1 1 d . . .
N1 N 1.03023(9) 0.24330(9) 0.81644(13) 0.0212(4) Uani 1 1 d . . .
C1 C 0.99560(10) 0.34314(11) 0.96989(16) 0.0219(5) Uani 1 1 d . . .
C2 C 1.04043(11) 0.33121(10) 0.91256(14) 0.0199(4) Uani 1 1 d . . .
C3 C 1.09941(11) 0.34092(11) 0.93490(15) 0.0223(5) Uani 1 1 d . . .
H3 H 1.1299 0.3333 0.8958 0.027 Uiso 1 1 calc R . .
C4 C 1.11439(11) 0.36150(11) 1.01339(16) 0.0228(5) Uani 1 1 d . . .
C5 C 1.06868(11) 0.37004(11) 1.06942(16) 0.0240(5) Uani 1 1 d . . .
H5 H 1.0788 0.3825 1.1237 0.029 Uiso 1 1 calc R . .
C6 C 1.00885(11) 0.36157(11) 1.05147(16) 0.0234(5) Uani 1 1 d . . .
C7 C 0.96079(11) 0.37196(11) 1.11715(16) 0.0253(5) Uani 1 1 d . . .
C8 C 0.98756(13) 0.38632(15) 1.20218(18) 0.0339(6) Uani 1 1 d . . .
H8A H 1.0127 0.4215 1.1977 0.051 Uiso 1 1 calc R . .
H8B H 1.0113 0.3527 1.2212 0.051 Uiso 1 1 calc R . .
H8C H 0.9556 0.3939 1.2418 0.051 Uiso 1 1 calc R . .
C9 C 0.92258(13) 0.42566(14) 1.09193(19) 0.0352(6) Uani 1 1 d . . .
H9A H 0.9480 0.4605 1.0850 0.053 Uiso 1 1 calc R . .
H9B H 0.8932 0.4335 1.1351 0.053 Uiso 1 1 calc R . .
H9C H 0.9023 0.4171 1.0397 0.053 Uiso 1 1 calc R . .
C10 C 0.92235(13) 0.31702(14) 1.12864(18) 0.0326(6) Uani 1 1 d . . .
H10A H 0.9044 0.3061 1.0756 0.049 Uiso 1 1 calc R . .
H10B H 0.8911 0.3255 1.1690 0.049 Uiso 1 1 calc R . .
H10C H 0.9469 0.2842 1.1487 0.049 Uiso 1 1 calc R . .
C11 C 1.17863(12) 0.37532(13) 1.03871(16) 0.0291(5) Uani 1 1 d . . .
C12 C 1.19487(13) 0.33947(15) 1.1159(2) 0.0384(6) Uani 1 1 d . . .
H12A H 1.1666 0.3482 1.1602 0.058 Uiso 1 1 calc R . .
H12B H 1.2349 0.3502 1.1339 0.058 Uiso 1 1 calc R . .
H12C H 1.1935 0.2971 1.1028 0.058 Uiso 1 1 calc R . .
C13 C 1.22301(12) 0.36083(16) 0.9707(2) 0.0365(6) Uani 1 1 d . . .
H13A H 1.2132 0.3834 0.9208 0.055 Uiso 1 1 calc R . .
H13B H 1.2214 0.3184 0.9584 0.055 Uiso 1 1 calc R . .
H13C H 1.2630 0.3714 0.9892 0.055 Uiso 1 1 calc R . .
C14 C 1.18232(14) 0.44227(15) 1.0587(2) 0.0405(7) Uani 1 1 d . . .
H14A H 1.1538 0.4520 1.1023 0.061 Uiso 1 1 calc R . .
H14B H 1.1731 0.4652 1.0089 0.061 Uiso 1 1 calc R . .
H14C H 1.2224 0.4520 1.0775 0.061 Uiso 1 1 calc R . .
C15 C 1.02722(10) 0.31092(10) 0.82579(15) 0.0208(4) Uani 1 1 d . . .
H15A H 1.0560 0.3293 0.7874 0.025 Uiso 1 1 calc R . .
H15B H 0.9872 0.3247 0.8100 0.025 Uiso 1 1 calc R . .
C16 C 1.00458(12) 0.22441(12) 0.73505(16) 0.0266(5) Uani 1 1 d . . .
H16A H 0.9644 0.2402 0.7296 0.040 Uiso 1 1 calc R . .
H16B H 1.0033 0.1811 0.7324 0.040 Uiso 1 1 calc R . .
H16C H 1.0293 0.2396 0.6900 0.040 Uiso 1 1 calc R . .
C17 C 1.09102(10) 0.22126(10) 0.82976(17) 0.0226(4) Uani 1 1 d . . .
C18 C 1.10615(11) 0.19438(11) 0.90458(17) 0.0251(5) Uani 1 1 d . . .
C19 C 1.16571(12) 0.18069(12) 0.91716(19) 0.0294(6) Uani 1 1 d . . .
H19 H 1.1777 0.1629 0.9677 0.035 Uiso 1 1 calc R . .
C20 C 1.20779(12) 0.19273(12) 0.85680(19) 0.0309(6) Uani 1 1 d . . .
H20 H 1.2482 0.1837 0.8667 0.037 Uiso 1 1 calc R . .
C21 C 1.19116(12) 0.21777(12) 0.78256(19) 0.0294(5) Uani 1 1 d . . .
H21 H 1.2199 0.2248 0.7408 0.035 Uiso 1 1 calc R . .
C22 C 1.13245(11) 0.23264(11) 0.76904(16) 0.0244(5) Uani 1 1 d . . .
H22 H 1.1208 0.2505 0.7184 0.029 Uiso 1 1 calc R . .
C23 C 1.06174(12) 0.17888(12) 0.96936(18) 0.0278(5) Uani 1 1 d . . .
C24 C 1.01500(12) 0.14025(13) 0.9511(2) 0.0323(6) Uani 1 1 d . . .
C25 C 0.97524(13) 0.12379(15) 1.0127(2) 0.0426(8) Uani 1 1 d . . .
H25 H 0.9434 0.0978 1.0001 0.051 Uiso 1 1 calc R . .
C26 C 0.98199(15) 0.14514(17) 1.0917(2) 0.0490(9) Uani 1 1 d . . .
H26 H 0.9547 0.1337 1.1334 0.059 Uiso 1 1 calc R . .
C27 C 1.02803(15) 0.18313(16) 1.1113(2) 0.0454(8) Uani 1 1 d . . .
H27 H 1.0324 0.1976 1.1662 0.054 Uiso 1 1 calc R . .
C28 C 1.06780(14) 0.19991(14) 1.05000(19) 0.0343(6) Uani 1 1 d . . .
H28 H 1.0994 0.2260 1.0632 0.041 Uiso 1 1 calc R . .
C29 C 0.96597(14) 0.08080(13) 0.8496(3) 0.0460(9) Uani 1 1 d . . .
H29A H 0.9275 0.0984 0.8629 0.069 Uiso 1 1 calc R . .
H29B H 0.9710 0.0440 0.8808 0.069 Uiso 1 1 calc R . .
H29C H 0.9678 0.0723 0.7902 0.069 Uiso 1 1 calc R . .
C30 C 0.6676(2) 0.6917(2) 0.7908(5) 0.0878(19) Uani 1 1 d . . .
H30A H 0.6768 0.6850 0.7317 0.105 Uiso 1 1 calc R . .
H30B H 0.7054 0.6983 0.8203 0.105 Uiso 1 1 calc R . .
C31 C 1.09972(18) 0.09839(17) 0.6307(2) 0.0478(8) Uani 1 1 d . . .
C32 C 1.0442(2) 0.0720(2) 0.6213(3) 0.0626(12) Uani 1 1 d . . .
H32 H 1.0356 0.0362 0.6498 0.075 Uiso 1 1 calc R . .
C33 C 1.0023(2) 0.0965(2) 0.5722(3) 0.0711(15) Uani 1 1 d . . .
H33 H 0.9650 0.0773 0.5666 0.085 Uiso 1 1 calc R . .
H1 H 1.0077(19) 0.2303(18) 0.847(2) 0.046 Uiso 1 1 d . . .
C34 C 1.0126(2) 0.1492(2) 0.5295(3) 0.0673(13) Uani 1 1 d . . .
H34 H 0.9829 0.1662 0.4955 0.081 Uiso 1 1 calc R . .
C35 C 1.0683(2) 0.17616(18) 0.5382(3) 0.0567(10) Uani 1 1 d . . .
H35 H 1.0769 0.2121 0.5103 0.068 Uiso 1 1 calc R . .
C36 C 1.11015(16) 0.14976(16) 0.5879(2) 0.0432(8) Uani 1 1 d . . .
H36 H 1.1479 0.1679 0.5928 0.052 Uiso 1 1 calc R . .
C37 C 1.1458(2) 0.0719(2) 0.6843(3) 0.0668(11) Uani 1 1 d . . .
H37A H 1.1501 0.0958 0.7345 0.100 Uiso 1 1 calc R . .
H37B H 1.1836 0.0709 0.6545 0.100 Uiso 1 1 calc R . .
H37C H 1.1342 0.0315 0.6994 0.100 Uiso 1 1 calc R . .
C38A C 1.0000 0.5000 0.8824(7) 0.097(3) Uani 0.50 2 d SP A 1
H38A H 1.0026 0.4592 0.9026 0.145 Uiso 0.25 1 calc PR A 1
H38B H 0.9634 0.5182 0.9026 0.145 Uiso 0.25 1 calc PR A 1
H38C H 1.0341 0.5226 0.9026 0.145 Uiso 0.25 1 calc PR A 1
C38B C 1.0000 0.5000 0.8824(7) 0.097(3) Uani 0.50 2 d SP B 2
H38D H 1.0000 0.5000 0.9411 0.116 Uiso 0.50 2 calc SPR B 2
C39 C 1.0000 0.5000 0.7988(7) 0.043(2) Uani 0.50 2 d SP . .
C40 C 0.9730(3) 0.4549(3) 0.7540(6) 0.054(2) Uani 0.50 1 d P A .
H40 H 0.9538 0.4237 0.7830 0.064 Uiso 0.50 1 calc PR . .
C41 C 0.9732(4) 0.4542(5) 0.6725(7) 0.076(3) Uani 0.50 1 d P . .
H41 H 0.9545 0.4215 0.6463 0.092 Uiso 0.50 1 calc PR A .

loop_
_atom_site_aniso_label
_atom_site_aniso_U_11
_atom_site_aniso_U_22
_atom_site_aniso_U_33
_atom_site_aniso_U_23
_atom_site_aniso_U_13
_atom_site_aniso_U_12
Ti1 0.01913(19) 0.0291(2) 0.02327(19) 0.00017(18) -0.00226(17) 0.00345(16)
Cl1 0.0235(3) 0.0371(4) 0.0512(4) 0.0066(3) 0.0080(3) 0.0033(3)
Cl2 0.0334(3) 0.0420(4) 0.0238(3) 0.0000(3) -0.0039(3) 0.0126(3)
Cl3 0.0311(3) 0.0285(3) 0.0367(3) 0.0045(3) 0.0058(3) 0.0061(2)
Cl4 0.0343(3) 0.0279(3) 0.0342(3) 0.0005(3) -0.0075(3) 0.0048(2)
Cl5 0.1135(11) 0.0487(6) 0.0991(10) 0.0091(6) -0.0063(8) 0.0054(6)
Cl6 0.0814(7) 0.0461(5) 0.0758(7) -0.0014(5) 0.0174(6) -0.0062(5)
O1 0.0201(8) 0.0329(9) 0.0233(8) -0.0035(7) -0.0022(7) 0.0039(7)
O2 0.0269(9) 0.0257(9) 0.0538(14) 0.0068(9) -0.0035(9) -0.0072(7)
N1 0.0212(9) 0.0213(9) 0.0212(10) 0.0006(8) 0.0006(8) -0.0007(7)
C1 0.0180(10) 0.0246(11) 0.0232(11) 0.0018(9) -0.0026(9) 0.0011(9)
C2 0.0211(10) 0.0182(10) 0.0204(11) 0.0022(8) -0.0006(8) 0.0024(8)
C3 0.0200(11) 0.0231(11) 0.0239(12) 0.0020(9) 0.0033(9) 0.0001(9)
C4 0.0203(11) 0.0231(11) 0.0250(12) 0.0003(9) -0.0003(9) 0.0018(9)
C5 0.0233(11) 0.0266(12) 0.0220(12) -0.0020(9) -0.0024(9) 0.0009(9)
C6 0.0212(11) 0.0264(12) 0.0227(11) 0.0006(9) -0.0005(9) 0.0024(9)
C7 0.0225(11) 0.0306(12) 0.0227(12) -0.0043(10) 0.0009(9) 0.0036(9)
C8 0.0265(12) 0.0505(17) 0.0248(13) -0.0082(12) 0.0021(10) 0.0042(12)
C9 0.0322(14) 0.0402(15) 0.0334(15) -0.0087(12) 0.0007(11) 0.0115(12)
C10 0.0298(13) 0.0396(15) 0.0285(14) -0.0035(11) 0.0065(10) -0.0038(11)
C11 0.0208(12) 0.0377(15) 0.0289(12) -0.0018(11) -0.0015(10) -0.0021(11)
C12 0.0281(13) 0.0513(17) 0.0357(15) 0.0059(14) -0.0017(12) -0.0005(12)
C13 0.0200(12) 0.0539(19) 0.0357(15) -0.0032(13) -0.0008(11) -0.0028(12)
C14 0.0306(14) 0.0395(16) 0.0515(19) -0.0081(14) -0.0022(13) -0.0081(12)
C15 0.0207(10) 0.0206(10) 0.0210(10) -0.0002(9) -0.0005(9) 0.0030(8)
C16 0.0249(12) 0.0287(12) 0.0261(13) -0.0034(10) -0.0006(10) -0.0020(10)
C17 0.0207(10) 0.0181(10) 0.0291(12) 0.0005(9) 0.0007(10) -0.0015(8)
C18 0.0224(11) 0.0210(10) 0.0320(14) 0.0048(9) -0.0012(10) -0.0002(9)
C19 0.0237(12) 0.0242(12) 0.0402(15) 0.0048(10) -0.0030(10) 0.0007(9)
C20 0.0202(12) 0.0276(13) 0.0449(16) 0.0005(11) -0.0004(11) 0.0033(10)
C21 0.0225(12) 0.0274(12) 0.0381(15) -0.0012(11) 0.0056(10) 0.0002(10)
C22 0.0232(11) 0.0227(11) 0.0274(13) -0.0007(9) 0.0025(9) 0.0009(9)
C23 0.0242(12) 0.0238(12) 0.0355(14) 0.0101(10) 0.0008(10) 0.0050(9)
C24 0.0245(12) 0.0268(13) 0.0456(16) 0.0134(12) -0.0004(11) 0.0043(10)
C25 0.0229(13) 0.0408(16) 0.064(2) 0.0276(16) 0.0053(13) 0.0059(11)
C26 0.0346(16) 0.060(2) 0.052(2) 0.0343(18) 0.0162(14) 0.0157(15)
C27 0.0472(18) 0.0526(19) 0.0363(15) 0.0147(15) 0.0084(15) 0.0225(15)
C28 0.0339(14) 0.0341(14) 0.0350(15) 0.0108(12) 0.0011(12) 0.0086(11)
C29 0.0302(15) 0.0250(13) 0.083(3) 0.0032(15) -0.0069(15) -0.0092(11)
C30 0.049(3) 0.065(3) 0.150(6) 0.028(3) 0.008(3) -0.004(2)
C31 0.057(2) 0.0452(18) 0.0416(18) -0.0127(14) 0.0122(15) -0.0051(16)
C32 0.067(3) 0.058(2) 0.063(3) -0.019(2) 0.022(2) -0.028(2)
C33 0.048(2) 0.077(3) 0.088(3) -0.045(3) 0.011(2) -0.018(2)
C34 0.059(2) 0.077(3) 0.066(3) -0.033(2) -0.016(2) 0.014(2)
C35 0.074(3) 0.046(2) 0.050(2) -0.0099(17) 0.004(2) 0.0045(19)
C36 0.0425(17) 0.0467(18) 0.0402(17) -0.0126(14) 0.0087(13) -0.0117(14)
C37 0.078(3) 0.062(3) 0.060(3) 0.001(2) -0.001(2) -0.004(2)
C38A 0.133(8) 0.055(4) 0.103(6) 0.000 0.000 -0.029(5)
C38B 0.133(8) 0.055(4) 0.103(6) 0.000 0.000 -0.029(5)
C39 0.048(5) 0.029(4) 0.053(6) 0.000 0.000 -0.003(4)
C40 0.036(3) 0.028(3) 0.097(7) -0.007(4) -0.001(4) -0.001(2)
C41 0.036(4) 0.111(8) 0.083(7) -0.052(6) -0.020(4) 0.029(5)

loop_
_atom_type_symbol
_atom_type_description
_atom_type_scat_dispersion_real
_atom_type_scat_dispersion_imag
_atom_type_scat_source
C C 0.0033 0.0016 'International Tables Vol C Tables 4.2.6.8 and 6.1.1.4'
H H 0.0000 0.0000 'International Tables Vol C Tables 4.2.6.8 and 6.1.1.4'
N N 0.0061 0.0033 'International Tables Vol C Tables 4.2.6.8 and 6.1.1.4'
O O 0.0106 0.0060 'International Tables Vol C Tables 4.2.6.8 and 6.1.1.4'
Cl Cl 0.1484 0.1585 'International Tables Vol C Tables 4.2.6.8 and 6.1.1.4'
Ti Ti 0.2776 0.4457 'International Tables Vol C Tables 4.2.6.8 and 6.1.1.4'

loop_
_geom_angle_atom_site_label_1
_geom_angle_atom_site_label_2
_geom_angle_atom_site_label_3
_geom_angle
_geom_angle_site_symmetry_1
_geom_angle_site_symmetry_3
O1 Ti1 Cl1 120.98(7) . .
O1 Ti1 Cl2 116.60(7) . .
Cl1 Ti1 Cl2 122.24(3) . .
O1 Ti1 Cl4 94.75(7) . .
Cl1 Ti1 Cl4 89.66(3) . .
Cl2 Ti1 Cl4 89.88(3) . .
O1 Ti1 Cl3 89.91(7) . .
Cl1 Ti1 Cl3 88.69(3) . .
Cl2 Ti1 Cl3 87.24(3) . .
Cl4 Ti1 Cl3 175.25(3) . .
C1 O1 Ti1 167.23(17) . .
C24 O2 C29 117.8(3) . .
C17 N1 C16 113.0(2) . .
C17 N1 C15 111.22(18) . .
C16 N1 C15 110.61(19) . .
C17 N1 H1 113(3) . .
C16 N1 H1 101(3) . .
C15 N1 H1 107(3) . .
O1 C1 C2 118.4(2) . .
O1 C1 C6 120.1(2) . .
C2 C1 C6 121.4(2) . .
C3 C2 C1 119.2(2) . .
C3 C2 C15 118.5(2) . .
C1 C2 C15 122.2(2) . .
C4 C3 C2 121.3(2) . .
C4 C3 H3 119.4 . .
C2 C3 H3 119.4 . .
C5 C4 C3 117.4(2) . .
C5 C4 C11 120.0(2) . .
C3 C4 C11 122.6(2) . .
C4 C5 C6 124.5(2) . .
C4 C5 H5 117.8 . .
C6 C5 H5 117.8 . .
C5 C6 C1 116.0(2) . .
C5 C6 C7 121.3(2) . .
C1 C6 C7 122.7(2) . .
C10 C7 C6 111.2(2) . .
C10 C7 C8 106.6(2) . .
C6 C7 C8 111.9(2) . .
C10 C7 C9 110.7(2) . .
C6 C7 C9 109.4(2) . .
C8 C7 C9 106.9(2) . .
C7 C8 H8A 109.5 . .
C7 C8 H8B 109.5 . .
H8A C8 H8B 109.5 . .
C7 C8 H8C 109.5 . .
H8A C8 H8C 109.5 . .
H8B C8 H8C 109.5 . .
C7 C9 H9A 109.5 . .
C7 C9 H9B 109.5 . .
H9A C9 H9B 109.5 . .
C7 C9 H9C 109.5 . .
H9A C9 H9C 109.5 . .
H9B C9 H9C 109.5 . .
C7 C10 H10A 109.5 . .
C7 C10 H10B 109.5 . .
H10A C10 H10B 109.5 . .
C7 C10 H10C 109.5 . .
H10A C10 H10C 109.5 . .
H10B C10 H10C 109.5 . .
C13 C11 C12 108.5(2) . .
C13 C11 C4 112.6(2) . .
C12 C11 C4 109.6(2) . .
C13 C11 C14 109.0(3) . .
C12 C11 C14 109.5(2) . .
C4 C11 C14 107.7(2) . .
C11 C12 H12A 109.5 . .
C11 C12 H12B 109.5 . .
H12A C12 H12B 109.5 . .
C11 C12 H12C 109.5 . .
H12A C12 H12C 109.5 . .
H12B C12 H12C 109.5 . .
C11 C13 H13A 109.5 . .
C11 C13 H13B 109.5 . .
H13A C13 H13B 109.5 . .
C11 C13 H13C 109.5 . .
H13A C13 H13C 109.5 . .
H13B C13 H13C 109.5 . .
C11 C14 H14A 109.5 . .
C11 C14 H14B 109.5 . .
H14A C14 H14B 109.5 . .
C11 C14 H14C 109.5 . .
H14A C14 H14C 109.5 . .
H14B C14 H14C 109.5 . .
C2 C15 N1 112.67(19) . .
C2 C15 H15A 109.1 . .
N1 C15 H15A 109.1 . .
C2 C15 H15B 109.1 . .
N1 C15 H15B 109.1 . .
H15A C15 H15B 107.8 . .
N1 C16 H16A 109.5 . .
N1 C16 H16B 109.5 . .
H16A C16 H16B 109.5 . .
N1 C16 H16C 109.5 . .
H16A C16 H16C 109.5 . .
H16B C16 H16C 109.5 . .
C22 C17 C18 122.1(2) . .
C22 C17 N1 117.6(2) . .
C18 C17 N1 120.0(2) . .
C19 C18 C17 117.3(2) . .
C19 C18 C23 119.6(2) . .
C17 C18 C23 123.1(2) . .
C20 C19 C18 120.9(3) . .
C20 C19 H19 119.5 . .
C18 C19 H19 119.5 . .
C21 C20 C19 120.4(2) . .
C21 C20 H20 119.8 . .
C19 C20 H20 119.8 . .
C20 C21 C22 119.8(3) . .
C20 C21 H21 120.1 . .
C22 C21 H21 120.1 . .
C17 C22 C21 119.4(2) . .
C17 C22 H22 120.3 . .
C21 C22 H22 120.3 . .
C28 C23 C24 118.9(3) . .
C28 C23 C18 120.7(3) . .
C24 C23 C18 120.3(3) . .
O2 C24 C25 124.4(3) . .
O2 C24 C23 115.5(3) . .
C25 C24 C23 120.1(3) . .
C26 C25 C24 120.0(3) . .
C26 C25 H25 120.0 . .
C24 C25 H25 120.0 . .
C25 C26 C27 120.9(3) . .
C25 C26 H26 119.5 . .
C27 C26 H26 119.5 . .
C26 C27 C28 119.3(3) . .
C26 C27 H27 120.3 . .
C28 C27 H27 120.3 . .
C27 C28 C23 120.7(3) . .
C27 C28 H28 119.6 . .
C23 C28 H28 119.6 . .
O2 C29 H29A 109.5 . .
O2 C29 H29B 109.5 . .
H29A C29 H29B 109.5 . .
O2 C29 H29C 109.5 . .
H29A C29 H29C 109.5 . .
H29B C29 H29C 109.5 . .
Cl6 C30 Cl5 112.4(3) . .
Cl6 C30 H30A 109.1 . .
Cl5 C30 H30A 109.1 . .
Cl6 C30 H30B 109.1 . .
Cl5 C30 H30B 109.1 . .
H30A C30 H30B 107.9 . .
C36 C31 C32 117.4(4) . .
C36 C31 C37 121.1(4) . .
C32 C31 C37 121.5(4) . .
C33 C32 C31 121.1(4) . .
C33 C32 H32 119.5 . .
C31 C32 H32 119.4 . .
C32 C33 C34 121.5(4) . .
C32 C33 H33 119.2 . .
C34 C33 H33 119.2 . .
C33 C34 C35 118.0(4) . .
C33 C34 H34 121.0 . .
C35 C34 H34 121.0 . .
C36 C35 C34 119.1(4) . .
C36 C35 H35 120.5 . .
C34 C35 H35 120.5 . .
C31 C36 C35 122.9(4) . .
C31 C36 H36 118.6 . .
C35 C36 H36 118.6 . .
C31 C37 H37A 109.5 . .
C31 C37 H37B 109.5 . .
H37A C37 H37B 109.5 . .
C31 C37 H37C 109.5 . .
H37A C37 H37C 109.5 . .
H37B C37 H37C 109.5 . .
C39 C38A H38A 111.0 . .
C39 C38A H38B 111.0 . .
C39 C38A H38C 111.0 . .
C41 C39 C41 137.6(15) 8_646 6_566
C41 C39 C38A 68.8(7) 8_646 .
C41 C39 C38A 68.8(7) 6_566 .
C41 C39 C40 100.4(6) 8_646 3_765
C41 C39 C40 101.3(5) 6_566 3_765
C38A C39 C40 121.3(6) . 3_765
C41 C39 C40 101.3(5) 8_646 .
C41 C39 C40 100.4(6) 6_566 .
C38A C39 C40 121.3(6) . .
C40 C39 C40 117.3(11) 3_765 .
C41 C39 C40 165.5(11) 8_646 6_566
C41 C39 C40 56.9(7) 6_566 6_566
C38A C39 C40 125.7(5) . 6_566
C40 C39 C40 72.3(4) 3_765 6_566
C40 C39 C40 72.3(4) . 6_566
C41 C39 C40 56.9(7) 8_646 8_646
C41 C39 C40 165.5(11) 6_566 8_646
C38A C39 C40 125.7(5) . 8_646
C40 C39 C40 72.3(4) 3_765 8_646
C40 C39 C40 72.3(4) . 8_646
C40 C39 C40 108.6(10) 6_566 8_646
C41 C39 C39 111.2(7) 8_646 8_646
C41 C39 C39 111.2(7) 6_566 8_646
C38A C39 C39 180.000(5) . 8_646
C40 C39 C39 58.7(6) 3_765 8_646
C40 C39 C39 58.7(6) . 8_646
C40 C39 C39 54.3(5) 6_566 8_646
C40 C39 C39 54.3(5) 8_646 8_646
C41 C40 C39 121.7(9) . .
C41 C40 H40 119.1 . .
C39 C40 H40 119.1 . .
C40 C41 C38B 126.1(9) . 6_566
C40 C41 H41 116.9 . .
C38B C41 H41 116.9 6_566 .

loop_
_geom_bond_atom_site_label_1
_geom_bond_atom_site_label_2
_geom_bond_distance
_geom_bond_site_symmetry_2
Ti1 O1 1.7573(18) .
Ti1 Cl1 2.2554(8) .
Ti1 Cl2 2.2695(8) .
Ti1 Cl4 2.3114(8) .
Ti1 Cl3 2.3716(8) .
Cl5 C30 1.782(5) .
Cl6 C30 1.712(5) .
O1 C1 1.365(3) .
O2 C24 1.364(4) .
O2 C29 1.430(3) .
N1 C17 1.476(3) .
N1 C16 1.500(3) .
N1 C15 1.536(3) .
N1 H1 0.77(4) .
C1 C2 1.399(3) .
C1 C6 1.416(4) .
C2 C3 1.398(3) .
C2 C15 1.506(3) .
C3 C4 1.394(4) .
C3 H3 0.9500 .
C4 C5 1.387(3) .
C4 C11 1.540(4) .
C5 C6 1.395(3) .
C5 H5 0.9500 .
C6 C7 1.537(3) .
C7 C10 1.526(4) .
C7 C8 1.537(4) .
C7 C9 1.543(4) .
C8 H8A 0.9800 .
C8 H8B 0.9800 .
C8 H8C 0.9800 .
C9 H9A 0.9800 .
C9 H9B 0.9800 .
C9 H9C 0.9800 .
C10 H10A 0.9800 .
C10 H10B 0.9800 .
C10 H10C 0.9800 .
C11 C13 1.523(4) .
C11 C12 1.532(4) .
C11 C14 1.548(4) .
C12 H12A 0.9800 .
C12 H12B 0.9800 .
C12 H12C 0.9800 .
C13 H13A 0.9800 .
C13 H13B 0.9800 .
C13 H13C 0.9800 .
C14 H14A 0.9800 .
C14 H14B 0.9800 .
C14 H14C 0.9800 .
C15 H15A 0.9900 .
C15 H15B 0.9900 .
C16 H16A 0.9800 .
C16 H16B 0.9800 .
C16 H16C 0.9800 .
C17 C22 1.381(4) .
C17 C18 1.396(4) .
C18 C19 1.395(4) .
C18 C23 1.492(4) .
C19 C20 1.390(4) .
C19 H19 0.9500 .
C20 C21 1.379(4) .
C20 H20 0.9500 .
C21 C22 1.385(4) .
C21 H21 0.9500 .
C22 H22 0.9500 .
C23 C28 1.395(4) .
C23 C24 1.401(4) .
C24 C25 1.391(4) .
C25 C26 1.374(6) .
C25 H25 0.9500 .
C26 C27 1.385(6) .
C26 H26 0.9500 .
C27 C28 1.391(4) .
C27 H27 0.9500 .
C28 H28 0.9500 .
C29 H29A 0.9800 .
C29 H29B 0.9800 .
C29 H29C 0.9800 .
C30 H30A 0.9900 .
C30 H30B 0.9900 .
C31 C36 1.371(5) .
C31 C32 1.398(6) .
C31 C37 1.481(6) .
C32 C33 1.353(8) .
C32 H32 0.9500 .
C33 C34 1.396(8) .
C33 H33 0.9500 .
C34 C35 1.405(7) .
C34 H34 0.9500 .
C35 C36 1.377(6) .
C35 H35 0.9500 .
C36 H36 0.9500 .
C37 H37A 0.9800 .
C37 H37B 0.9800 .
C37 H37C 0.9800 .
C38A C39 1.353(15) .
C38A H38A 0.9937 .
C38A H38B 0.9937 .
C38A H38C 0.9937 .
C39 C41 1.285(11) 8_646
C39 C41 1.285(11) 6_566
C39 C40 1.391(9) 3_765
C39 C40 1.391(9) .
C39 C40 1.464(11) 6_566
C39 C40 1.464(11) 8_646
C39 C39 1.58(2) 8_646
C40 C41 1.319(14) .
C40 H40 0.9500 .
C41 C38B 1.491(15) 6_566
C41 H41 0.9500 .

loop_
_geom_torsion_atom_site_label_1
_geom_torsion_atom_site_label_2
_geom_torsion_atom_site_label_3
_geom_torsion_atom_site_label_4
_geom_torsion
_geom_torsion_site_symmetry_1
_geom_torsion_site_symmetry_4
Cl1 Ti1 O1 C1 142.3(8) . .
Cl2 Ti1 O1 C1 -33.0(8) . .
Cl4 Ti1 O1 C1 -125.3(8) . .
Cl3 Ti1 O1 C1 53.9(8) . .
Ti1 O1 C1 C2 14.4(10) . .
Ti1 O1 C1 C6 -167.1(7) . .
O1 C1 C2 C3 174.8(2) . .
C6 C1 C2 C3 -3.7(4) . .
O1 C1 C2 C15 -2.2(3) . .
C6 C1 C2 C15 179.3(2) . .
C1 C2 C3 C4 0.8(4) . .
C15 C2 C3 C4 177.9(2) . .
C2 C3 C4 C5 2.2(4) . .
C2 C3 C4 C11 -177.2(2) . .
C3 C4 C5 C6 -2.5(4) . .
C11 C4 C5 C6 176.8(2) . .
C4 C5 C6 C1 -0.2(4) . .
C4 C5 C6 C7 180.0(2) . .
O1 C1 C6 C5 -175.2(2) . .
C2 C1 C6 C5 3.3(4) . .
O1 C1 C6 C7 4.7(4) . .
C2 C1 C6 C7 -176.8(2) . .
C5 C6 C7 C10 -124.3(3) . .
C1 C6 C7 C10 55.8(3) . .
C5 C6 C7 C8 -5.2(4) . .
C1 C6 C7 C8 174.9(2) . .
C5 C6 C7 C9 113.1(3) . .
C1 C6 C7 C9 -66.8(3) . .
C5 C4 C11 C13 177.6(3) . .
C3 C4 C11 C13 -3.1(4) . .
C5 C4 C11 C12 56.7(3) . .
C3 C4 C11 C12 -123.9(3) . .
C5 C4 C11 C14 -62.3(3) . .
C3 C4 C11 C14 117.1(3) . .
C3 C2 C15 N1 86.8(3) . .
C1 C2 C15 N1 -96.1(3) . .
C17 N1 C15 C2 -65.5(3) . .
C16 N1 C15 C2 168.1(2) . .
C16 N1 C17 C22 53.0(3) . .
C15 N1 C17 C22 -72.2(3) . .
C16 N1 C17 C18 -132.2(2) . .
C15 N1 C17 C18 102.6(3) . .
C22 C17 C18 C19 1.8(4) . .
N1 C17 C18 C19 -172.8(2) . .
C22 C17 C18 C23 -176.9(2) . .
N1 C17 C18 C23 8.6(4) . .
C17 C18 C19 C20 -0.9(4) . .
C23 C18 C19 C20 177.8(3) . .
C18 C19 C20 C21 -0.9(4) . .
C19 C20 C21 C22 1.9(4) . .
C18 C17 C22 C21 -0.8(4) . .
N1 C17 C22 C21 173.9(2) . .
C20 C21 C22 C17 -1.1(4) . .
C19 C18 C23 C28 56.9(4) . .
C17 C18 C23 C28 -124.4(3) . .
C19 C18 C23 C24 -119.5(3) . .
C17 C18 C23 C24 59.1(3) . .
C29 O2 C24 C25 -1.5(4) . .
C29 O2 C24 C23 178.7(2) . .
C28 C23 C24 O2 -179.6(2) . .
C18 C23 C24 O2 -3.1(3) . .
C28 C23 C24 C25 0.5(4) . .
C18 C23 C24 C25 177.1(2) . .
O2 C24 C25 C26 179.8(3) . .
C23 C24 C25 C26 -0.4(4) . .
C24 C25 C26 C27 0.1(5) . .
C25 C26 C27 C28 0.2(5) . .
C26 C27 C28 C23 0.0(4) . .
C24 C23 C28 C27 -0.3(4) . .
C18 C23 C28 C27 -176.8(2) . .
C36 C31 C32 C33 -0.3(6) . .
C37 C31 C32 C33 180.0(4) . .
C31 C32 C33 C34 -0.5(7) . .
C32 C33 C34 C35 0.6(7) . .
C33 C34 C35 C36 0.2(6) . .
C32 C31 C36 C35 1.1(5) . .
C37 C31 C36 C35 -179.2(4) . .
C34 C35 C36 C31 -1.0(6) . .
C41 C39 C40 C41 -107.4(11) 8_646 .
C41 C39 C40 C41 109.2(10) 6_566 .
C38A C39 C40 C41 -179.4(5) . .
C40 C39 C40 C41 0.6(5) 3_765 .
C40 C39 C40 C41 59.1(7) 6_566 .
C40 C39 C40 C41 -57.8(7) 8_646 .
C39 C39 C40 C41 0.6(5) 8_646 .
C39 C40 C41 C38B -1.3(11) . 6_566
